data_7106854
loop_
_publ_author_name
'Yunxia Jiang'
'Shuxia Liu'
'Shujun Li'
'Jun Miao'
'Jing Zhang'
'Lixin Wu'

_publ_section_title
;
 Anisotropic ionic liquids built from nonmesogenic cation surfactants and
 Keggin-type polyoxoanions
;
_journal_name_full Chem.Commun.
_journal_page_first 10287
_journal_paper_doi 10.1039/c1cc13721b
_journal_volume 47
_journal_year 2011
_chemical_formula_sum 'C96 H204 N3 O40 P W12'
_chemical_formula_weight 4277.67
_chemical_name_systematic
;
?
;
_space_group_IT_number 167
_symmetry_cell_setting hexagonal
_symmetry_space_group_name_Hall '-R 3 2"c'
_symmetry_space_group_name_H-M 'R -3 c :H'
_atom_sites_solution_primary direct
_atom_sites_solution_secondary difmap
_audit_creation_method SHELXL-97
_cell_angle_alpha 90.00
_cell_angle_beta 90.00
_cell_angle_gamma 120.00
_cell_formula_units_Z 6
_cell_length_a 24.4709(18)
_cell_length_b 24.4709(18)
_cell_length_c 39.112(3)
_cell_measurement_temperature 296(2)
_cell_volume 20283(3)
_computing_cell_refinement 'Bruker SMART'
_computing_data_collection 'Bruker SMART'
_computing_data_reduction 'Bruker SMART'
_computing_molecular_graphics 'Bruker SHELXTL'
_computing_publication_material 'Bruker SHELXTL'
_computing_structure_refinement 'SHELXL-97 (Sheldrick, 1997)'
_computing_structure_solution 'SHELXS-97 (Sheldrick, 1990)'
_diffrn_ambient_temperature 296(2)
_diffrn_detector_area_resol_mean '100x100 microns'
_diffrn_measured_fraction_theta_full 0.999
_diffrn_measured_fraction_theta_max 0.999
_diffrn_measurement_device_type 'CCD area detector'
_diffrn_measurement_method 'phi and omega scans'
_diffrn_radiation_monochromator graphite
_diffrn_radiation_source 'fine-focus sealed tube'
_diffrn_radiation_type MoK\a
_diffrn_radiation_wavelength 0.71073
_diffrn_reflns_av_R_equivalents 0.0853
_diffrn_reflns_av_sigmaI/netI 0.0498
_diffrn_reflns_limit_h_max 29
_diffrn_reflns_limit_h_min -20
_diffrn_reflns_limit_k_max 26
_diffrn_reflns_limit_k_min -29
_diffrn_reflns_limit_l_max 47
_diffrn_reflns_limit_l_min -47
_diffrn_reflns_number 34488
_diffrn_reflns_theta_full 25.62
_diffrn_reflns_theta_max 25.62
_diffrn_reflns_theta_min 1.42
_diffrn_standards_decay_% none
_diffrn_standards_interval_count none
_diffrn_standards_interval_time none
_diffrn_standards_number none
_exptl_absorpt_coefficient_mu 10.241
_exptl_absorpt_correction_T_max 0.293
_exptl_absorpt_correction_T_min 0.107
_exptl_absorpt_correction_type multi-scan
_exptl_absorpt_process_details 'ABSCOR by T.Higashi 8 March, 1995'
_exptl_crystal_colour colourless
_exptl_crystal_density_diffrn 2.101
_exptl_crystal_density_method 'not measured'
_exptl_crystal_description block
_exptl_crystal_F_000 12144.0
_exptl_crystal_size_max 0.24
_exptl_crystal_size_mid 0.24
_exptl_crystal_size_min 0.12
_refine_diff_density_max 0.673
_refine_diff_density_min -0.818
_refine_diff_density_rms 0.164
_refine_ls_extinction_method none
_refine_ls_goodness_of_fit_ref 1.003
_refine_ls_matrix_type full
_refine_ls_number_parameters 238
_refine_ls_number_reflns 4261
_refine_ls_number_restraints 1
_refine_ls_restrained_S_all 1.009
_refine_ls_R_factor_all 0.0659
_refine_ls_R_factor_gt 0.0323
_refine_ls_shift/su_max 0.004
_refine_ls_shift/su_mean 0.000
_refine_ls_structure_factor_coef Fsqd
_refine_ls_weighting_details 'calc w=1/[\s^2^(Fo^2^)+(0.0218P)^2^+0.0000P] where P=(Fo^2^+2Fc^2^)/3'
_refine_ls_weighting_scheme calc
_refine_ls_wR_factor_gt 0.0537
_refine_ls_wR_factor_ref 0.0622
_reflns_number_gt 2921
_reflns_number_total 4261
_reflns_threshold_expression >2sigma(I)
_cod_data_source_file c1cc13721b.txt
_cod_data_source_block ji
_cod_original_sg_symbol_H-M R-3c
_cod_database_code 7106854

loop_
_symmetry_equiv_pos_as_xyz
'x, y, z'
'-y, x-y, z'
'-x+y, -x, z'
'y, x, -z+1/2'
'x-y, -y, -z+1/2'
'-x, -x+y, -z+1/2'
'x+2/3, y+1/3, z+1/3'
'-y+2/3, x-y+1/3, z+1/3'
'-x+y+2/3, -x+1/3, z+1/3'
'y+2/3, x+1/3, -z+5/6'
'x-y+2/3, -y+1/3, -z+5/6'
'-x+2/3, -x+y+1/3, -z+5/6'
'x+1/3, y+2/3, z+2/3'
'-y+1/3, x-y+2/3, z+2/3'
'-x+y+1/3, -x+2/3, z+2/3'
'y+1/3, x+2/3, -z+7/6'
'x-y+1/3, -y+2/3, -z+7/6'
'-x+1/3, -x+y+2/3, -z+7/6'
'-x, -y, -z'
'y, -x+y, -z'
'x-y, x, -z'
'-y, -x, z-1/2'
'-x+y, y, z-1/2'
'x, x-y, z-1/2'
'-x+2/3, -y+1/3, -z+1/3'
'y+2/3, -x+y+1/3, -z+1/3'
'x-y+2/3, x+1/3, -z+1/3'
'-y+2/3, -x+1/3, z-1/6'
'-x+y+2/3, y+1/3, z-1/6'
'x+2/3, x-y+1/3, z-1/6'
'-x+1/3, -y+2/3, -z+2/3'
'y+1/3, -x+y+2/3, -z+2/3'
'x-y+1/3, x+2/3, -z+2/3'
'-y+1/3, -x+2/3, z+1/6'
'-x+y+1/3, y+2/3, z+1/6'
'x+1/3, x-y+2/3, z+1/6'

loop_
_atom_site_label
_atom_site_type_symbol
_atom_site_fract_x
_atom_site_fract_y
_atom_site_fract_z
_atom_site_U_iso_or_equiv
_atom_site_adp_type
_atom_site_occupancy
_atom_site_symmetry_multiplicity
_atom_site_calc_flag
_atom_site_refinement_flags
_atom_site_disorder_assembly
_atom_site_disorder_group
C1 C -0.0039(5) 0.2211(5) 0.1245(2) 0.092(3) Uani 1 1 d . . .
H1A H 0.0036 0.1858 0.1258 0.111 Uiso 1 1 calc R . .
H1B H -0.0229 0.2228 0.1459 0.111 Uiso 1 1 calc R . .
C2 C -0.2218(7) 0.0955(8) 0.0803(4) 0.176(7) Uani 1 1 d . . .
H2A H -0.2365 0.1013 0.1023 0.211 Uiso 1 1 calc R . .
H2B H -0.2234 0.0551 0.0807 0.211 Uiso 1 1 calc R . .
C3 C -0.0494(5) 0.2087(5) 0.0967(3) 0.110(4) Uani 1 1 d . . .
H3A H -0.0326 0.2021 0.0756 0.132 Uiso 1 1 calc R . .
H3B H -0.0537 0.2457 0.0937 0.132 Uiso 1 1 calc R . .
C4 C -0.1138(5) 0.1524(6) 0.1030(3) 0.119(4) Uani 1 1 d . . .
H4A H -0.1101 0.1149 0.1047 0.143 Uiso 1 1 calc R . .
H4B H -0.1299 0.1579 0.1246 0.143 Uiso 1 1 calc R . .
C5 C -0.1591(6) 0.1435(6) 0.0755(3) 0.133(5) Uani 1 1 d . . .
H5A H -0.1588 0.1830 0.0725 0.160 Uiso 1 1 calc R . .
H5B H -0.1439 0.1350 0.0544 0.160 Uiso 1 1 calc R . .
C6 C -0.2656(6) 0.0946(8) 0.0525(3) 0.183(6) Uani 1 1 d . . .
H6A H -0.2645 0.1344 0.0521 0.274 Uiso 1 1 calc R . .
H6B H -0.3079 0.0614 0.0570 0.274 Uiso 1 1 calc R . .
H6C H -0.2521 0.0875 0.0307 0.274 Uiso 1 1 calc R . .
C7 C 0.0953(4) 0.2764(3) 0.0904(2) 0.071(3) Uani 1 1 d . . .
H7A H 0.0693 0.2685 0.0702 0.085 Uiso 1 1 calc R . .
H7B H 0.1002 0.2399 0.0938 0.085 Uiso 1 1 calc R . .
C8 C 0.1858(4) 0.3159(4) 0.0525(2) 0.070(3) Uani 1 1 d . . .
H8A H 0.1898 0.2795 0.0583 0.084 Uiso 1 1 calc R . .
H8B H 0.1556 0.3038 0.0340 0.084 Uiso 1 1 calc R . .
C9 C 0.2487(4) 0.3681(5) 0.0404(2) 0.092(3) Uani 1 1 d . . .
H9A H 0.2811 0.3742 0.0567 0.111 Uiso 1 1 calc R . .
H9B H 0.2476 0.4072 0.0391 0.111 Uiso 1 1 calc R . .
C10 C 0.0605(4) 0.2824(4) 0.1208(2) 0.093(3) Uani 1 1 d . . .
H10A H 0.0540 0.3181 0.1177 0.111 Uiso 1 1 calc R . .
H10B H 0.0852 0.2896 0.1414 0.111 Uiso 1 1 calc R . .
C11 C 0.2649(5) 0.3529(5) 0.0056(3) 0.104(4) Uani 1 1 d . . .
H11A H 0.2678 0.3149 0.0078 0.125 Uiso 1 1 calc R . .
H11B H 0.2302 0.3433 -0.0098 0.125 Uiso 1 1 calc R . .
C12 C 0.3297(8) 0.4635(8) -0.0150(5) 0.193(9) Uani 1 1 d . . .
H12A H 0.2920 0.4573 -0.0267 0.231 Uiso 1 1 calc R . .
H12B H 0.3295 0.4798 0.0076 0.231 Uiso 1 1 calc R . .
C13 C 0.3817(12) 0.5100(13) -0.0325(5) 0.240(12) Uani 1 1 d . . .
H13A H 0.3809 0.4986 -0.0564 0.289 Uiso 1 1 calc R . .
H13B H 0.4208 0.5172 -0.0223 0.289 Uiso 1 1 calc R . .
C14 C 0.3243(7) 0.4025(8) -0.0107(4) 0.158(6) Uani 1 1 d . . .
H14A H 0.3597 0.4077 0.0029 0.190 Uiso 1 1 calc R . .
H14B H 0.3279 0.3873 -0.0331 0.190 Uiso 1 1 calc R . .
N2 N 0.1601(4) 0.3333 0.0833 0.061(3) Uani 1 2 d S . .
O1 O 0.8598(2) -0.0456(2) 0.10861(12) 0.0607(15) Uani 1 1 d . . .
O2 O 0.8763(3) 0.0116(2) 0.04599(13) 0.0733(17) Uani 1 1 d . . .
O3 O 0.9765(2) 0.0468(2) 0.08549(19) 0.095(2) Uani 1 1 d . . .
O4 O 0.8106(2) 0.0416(2) -0.00197(15) 0.0723(17) Uani 1 1 d . . .
O5 O 0.9402(2) 0.1096(2) 0.00777(12) 0.0714(17) Uani 1 1 d . . .
O6 O 0.9778(4) 0.0441(4) -0.0112(2) 0.031(2) Uani 0.50 1 d P . .
O7 O 1.0000 0.0000 0.0400(4) 0.034(4) Uani 0.50 3 d SP . .
P1 P 1.0000 0.0000 0.0000 0.0299(10) Uani 1 6 d S . .
W1 W 0.870762(13) 0.027796(14) -0.001123(8) 0.04135(10) Uani 1 1 d . . .
W2 W 0.905424(14) -0.030038(14) 0.074375(8) 0.04617(10) Uani 1 1 d . . .
O8 O 0.8967(2) 0.0409(2) -0.04686(12) 0.0701(17) Uani 1 1 d . . .
C15 C 0.3736(12) 0.5724(19) -0.0287(9) 0.35(2) Uani 1 1 d D . .
H15A H 0.3390 0.5696 -0.0421 0.419 Uiso 1 1 calc R . .
H15B H 0.3704 0.5827 -0.0052 0.419 Uiso 1 1 calc R . .
C16 C 0.4325(11) 0.6122(13) -0.0432(8) 0.377(17) Uani 1 1 d D . .
H16A H 0.4586 0.5935 -0.0410 0.566 Uiso 1 1 calc R . .
H16B H 0.4519 0.6521 -0.0315 0.566 Uiso 1 1 calc R . .
H16C H 0.4274 0.6186 -0.0669 0.566 Uiso 1 1 calc R . .

loop_
_atom_site_aniso_label
_atom_site_aniso_U_11
_atom_site_aniso_U_22
_atom_site_aniso_U_33
_atom_site_aniso_U_23
_atom_site_aniso_U_13
_atom_site_aniso_U_12
C1 0.091(8) 0.084(8) 0.091(8) -0.015(6) 0.012(7) 0.036(7)
C2 0.109(12) 0.29(2) 0.117(12) 0.026(13) 0.016(10) 0.091(14)
C3 0.080(8) 0.116(10) 0.113(10) -0.028(8) 0.000(7) 0.034(8)
C4 0.071(8) 0.130(11) 0.134(10) -0.004(9) 0.007(8) 0.033(8)
C5 0.072(8) 0.145(12) 0.142(12) -0.020(9) 0.011(9) 0.023(9)
C6 0.145(13) 0.28(2) 0.127(12) 0.009(12) 0.015(10) 0.110(14)
C7 0.065(6) 0.035(5) 0.096(7) -0.022(5) -0.006(5) 0.012(4)
C8 0.071(6) 0.052(5) 0.080(6) -0.034(5) -0.004(5) 0.024(5)
C9 0.075(7) 0.093(8) 0.094(8) -0.031(6) 0.001(6) 0.031(6)
C10 0.093(8) 0.064(6) 0.086(7) -0.025(6) 0.008(6) 0.014(6)
C11 0.117(10) 0.100(9) 0.103(9) -0.029(7) 0.006(7) 0.060(8)
C12 0.195(18) 0.130(15) 0.188(17) -0.010(13) 0.106(14) 0.032(14)
C13 0.27(3) 0.33(4) 0.162(18) 0.01(2) 0.068(18) 0.18(3)
C14 0.155(14) 0.156(14) 0.130(12) -0.007(11) 0.059(10) 0.052(13)
N2 0.059(5) 0.038(5) 0.077(7) -0.015(5) -0.007(3) 0.019(3)
O1 0.061(4) 0.060(4) 0.054(3) 0.008(3) 0.022(3) 0.025(3)
O2 0.131(5) 0.050(3) 0.048(3) -0.007(3) -0.008(3) 0.052(4)
O3 0.032(3) 0.039(3) 0.214(8) 0.003(4) 0.008(4) 0.017(3)
O4 0.051(3) 0.078(4) 0.105(5) -0.026(3) -0.017(3) 0.045(3)
O5 0.050(3) 0.078(4) 0.050(3) -0.003(3) 0.009(3) 0.005(3)
O6 0.030(5) 0.023(5) 0.044(5) -0.004(4) -0.004(4) 0.016(4)
O7 0.026(5) 0.026(5) 0.049(10) 0.000 0.000 0.013(2)
P1 0.0275(14) 0.0275(14) 0.035(2) 0.000 0.000 0.0137(7)
W1 0.03433(17) 0.0478(2) 0.05102(19) 0.00195(15) 0.00056(15) 0.02733(16)
W2 0.03980(19) 0.04240(19) 0.0558(2) 0.00559(16) 0.01689(16) 0.02017(16)
O8 0.056(4) 0.071(4) 0.047(3) -0.006(3) 0.002(3) 0.005(3)
C15 0.24(3) 0.39(5) 0.36(4) 0.17(4) 0.11(3) 0.12(4)
C16 0.42(5) 0.40(5) 0.39(5) 0.00(4) -0.07(4) 0.26(5)

loop_
_atom_type_symbol
_atom_type_description
_atom_type_scat_dispersion_real
_atom_type_scat_dispersion_imag
_atom_type_scat_source
C C 0.0033 0.0016 'International Tables Vol C Tables 4.2.6.8 and 6.1.1.4'
N N 0.0061 0.0033 'International Tables Vol C Tables 4.2.6.8 and 6.1.1.4'
O O 0.0106 0.0060 'International Tables Vol C Tables 4.2.6.8 and 6.1.1.4'
P P 0.1023 0.0942 'International Tables Vol C Tables 4.2.6.8 and 6.1.1.4'
W W -0.8490 6.8722 'International Tables Vol C Tables 4.2.6.8 and 6.1.1.4'
H H 0.0000 0.0000 'International Tables Vol C Tables 4.2.6.8 and 6.1.1.4'

loop_
_geom_angle_atom_site_label_1
_geom_angle_atom_site_label_2
_geom_angle_atom_site_label_3
_geom_angle
_geom_angle_site_symmetry_1
_geom_angle_site_symmetry_3
_geom_angle_publ_flag
C3 C1 C10 115.5(9) . . ?
C5 C2 C6 112.7(13) . . ?
C1 C3 C4 114.0(10) . . ?
C5 C4 C3 112.5(10) . . ?
C2 C5 C4 116.9(12) . . ?
C10 C7 N2 115.6(6) . . ?
C9 C8 N2 113.8(6) . . ?
C8 C9 C11 110.9(8) . . ?
C7 C10 C1 109.1(7) . . ?
C14 C11 C9 116.9(10) . . ?
C13 C12 C14 118.4(19) . . ?
C12 C13 C15 103.2(19) . . ?
C12 C14 C11 116.1(14) . . ?
C8 N2 C8 112.5(9) 17_554 . ?
C8 N2 C7 106.0(4) 17_554 17_554 ?
C8 N2 C7 112.0(5) . 17_554 ?
C8 N2 C7 112.0(5) 17_554 . ?
C8 N2 C7 106.0(4) . . ?
C7 N2 C7 108.5(9) 17_554 . ?
W2 O2 W1 140.7(3) . . ?
W2 O3 W2 139.4(4) . 3_765 ?
W1 O5 W1 140.2(3) 20_665 . ?
P1 O6 O6 55.92(14) . 20_665 ?
P1 O6 O6 55.92(14) . 21_545 ?
O6 O6 O6 95.3(6) 20_665 21_545 ?
P1 O6 W1 126.9(4) . 20_665 ?
O6 O6 W1 71.0(4) 20_665 20_665 ?
O6 O6 W1 135.0(6) 21_545 20_665 ?
P1 O6 W1 125.0(4) . . ?
O6 O6 W1 138.1(6) 20_665 . ?
O6 O6 W1 69.2(4) 21_545 . ?
W1 O6 W1 92.4(3) 20_665 . ?
P1 O7 W2 123.3(3) . 3_765 ?
P1 O7 W2 123.3(3) . 2_645 ?
W2 O7 W2 92.7(4) 3_765 2_645 ?
P1 O7 W2 123.3(3) . . ?
W2 O7 W2 92.7(4) 3_765 . ?
W2 O7 W2 92.7(4) 2_645 . ?
O6 P1 O6 68.2(3) 20_665 3_765 ?
O6 P1 O6 111.8(3) 20_665 21_545 ?
O6 P1 O6 180.0(8) 3_765 21_545 ?
O6 P1 O6 111.8(3) 20_665 19_755 ?
O6 P1 O6 68.2(3) 3_765 19_755 ?
O6 P1 O6 111.8(3) 21_545 19_755 ?
O6 P1 O6 68.2(3) 20_665 . ?
O6 P1 O6 111.8(3) 3_765 . ?
O6 P1 O6 68.2(3) 21_545 . ?
O6 P1 O6 180.0(7) 19_755 . ?
O6 P1 O6 180.0(11) 20_665 2_645 ?
O6 P1 O6 111.8(3) 3_765 2_645 ?
O6 P1 O6 68.2(3) 21_545 2_645 ?
O6 P1 O6 68.2(3) 19_755 2_645 ?
O6 P1 O6 111.8(3) . 2_645 ?
O6 P1 O7 73.0(3) 20_665 . ?
O6 P1 O7 107.0(3) 3_765 . ?
O6 P1 O7 73.0(3) 21_545 . ?
O6 P1 O7 73.0(3) 19_755 . ?
O6 P1 O7 107.0(3) . . ?
O6 P1 O7 107.0(3) 2_645 . ?
O6 P1 O7 107.0(3) 20_665 19_755 ?
O6 P1 O7 73.0(3) 3_765 19_755 ?
O6 P1 O7 107.0(3) 21_545 19_755 ?
O6 P1 O7 107.0(3) 19_755 19_755 ?
O6 P1 O7 73.0(3) . 19_755 ?
O6 P1 O7 73.0(3) 2_645 19_755 ?
O7 P1 O7 180.0 . 19_755 ?
O4 W1 O8 101.8(3) . . ?
O4 W1 O5 102.5(3) . 21_545 ?
O8 W1 O5 90.2(2) . 21_545 ?
O4 W1 O5 101.8(2) . . ?
O8 W1 O5 86.9(2) . . ?
O5 W1 O5 155.6(3) 21_545 . ?
O4 W1 O2 102.9(3) . . ?
O8 W1 O2 155.2(3) . . ?
O5 W1 O2 87.0(2) 21_545 . ?
O5 W1 O2 85.6(2) . . ?
O4 W1 O6 161.0(3) . 21_545 ?
O8 W1 O6 91.7(3) . 21_545 ?
O5 W1 O6 63.7(3) 21_545 21_545 ?
O5 W1 O6 92.1(3) . 21_545 ?
O2 W1 O6 65.0(2) . 21_545 ?
O4 W1 O6 159.1(3) . . ?
O8 W1 O6 65.2(2) . . ?
O5 W1 O6 94.0(2) 21_545 . ?
O5 W1 O6 62.8(2) . . ?
O2 W1 O6 90.4(3) . . ?
O6 W1 O6 39.8(3) 21_545 . ?
O1 W2 O3 103.0(3) . . ?
O1 W2 O2 102.0(2) . . ?
O3 W2 O2 90.4(3) . . ?
O1 W2 O8 101.5(2) . 21_545 ?
O3 W2 O8 155.5(3) . 21_545 ?
O2 W2 O8 86.6(2) . 21_545 ?
O1 W2 O3 102.2(3) . 2_645 ?
O3 W2 O3 88.0(3) . 2_645 ?
O2 W2 O3 155.5(3) . 2_645 ?
O8 W2 O3 84.9(2) 21_545 2_645 ?
O1 W2 O7 159.6(3) . . ?
O3 W2 O7 63.9(3) . . ?
O2 W2 O7 94.0(3) . . ?
O8 W2 O7 92.0(3) 21_545 . ?
O3 W2 O7 63.4(3) 2_645 . ?
W1 O8 W2 140.7(3) . 20_665 ?
C16 C15 C13 93(3) . . ?

loop_
_geom_bond_atom_site_label_1
_geom_bond_atom_site_label_2
_geom_bond_distance
_geom_bond_site_symmetry_2
_geom_bond_publ_flag
C1 C3 1.473(12) . ?
C1 C10 1.546(12) . ?
C2 C5 1.402(15) . ?
C2 C6 1.521(15) . ?
C3 C4 1.506(12) . ?
C4 C5 1.478(14) . ?
C7 C10 1.514(11) . ?
C7 N2 1.524(9) . ?
C8 C9 1.504(11) . ?
C8 N2 1.515(8) . ?
C9 C11 1.516(11) . ?
C11 C14 1.493(14) . ?
C12 C13 1.39(2) . ?
C12 C14 1.442(18) . ?
C13 C15 1.64(4) . ?
N2 C8 1.515(8) 17_554 ?
N2 C7 1.524(9) 17_554 ?
O1 W2 1.661(5) . ?
O2 W2 1.871(5) . ?
O2 W1 1.904(5) . ?
O3 W2 1.866(5) . ?
O3 W2 1.917(5) 3_765 ?
O4 W1 1.667(5) . ?
O5 W1 1.877(5) 20_665 ?
O5 W1 1.901(5) . ?
O6 P1 1.496(7) . ?
O6 O6 1.677(10) 20_665 ?
O6 O6 1.677(10) 21_545 ?
O6 W1 2.447(8) 20_665 ?
O6 W1 2.475(8) . ?
O7 P1 1.563(14) . ?
O7 W2 2.451(8) 3_765 ?
O7 W2 2.451(8) 2_645 ?
O7 W2 2.451(8) . ?
P1 O6 1.496(7) 20_665 ?
P1 O6 1.496(7) 3_765 ?
P1 O6 1.496(7) 21_545 ?
P1 O6 1.496(7) 19_755 ?
P1 O6 1.496(7) 2_645 ?
P1 O7 1.563(14) 19_755 ?
W1 O8 1.871(5) . ?
W1 O5 1.877(5) 21_545 ?
W1 O6 2.447(8) 21_545 ?
W2 O8 1.917(5) 21_545 ?
W2 O3 1.917(5) 2_645 ?
O8 W2 1.917(5) 20_665 ?
C15 C16 1.392(17) . ?
